data_4117996
loop_
_publ_author_name
'Brad P. Carrow'
'Kyoko Nozaki'

_publ_section_title
;
 Synthesis of Functional Polyolefins Using Cationic Bisphosphine
 Monoxide-Palladium Complexes
;
_journal_name_full 'Journal of the American Chemical Society'
_journal_page_first 8802
_journal_page_last 8805
_journal_paper_doi 10.1021/ja303507t
_journal_volume 134
_journal_year 2012
_chemical_formula_sum 'C23 H41 Cl7 O P2 Pd'
_chemical_formula_weight 750.05
_chemical_name_systematic
; 
 ? 
;
_space_group_IT_number 14
_symmetry_cell_setting monoclinic
_symmetry_space_group_name_Hall '-P 2yn'
_symmetry_space_group_name_H-M 'P 1 21/n 1'
_atom_sites_solution_hydrogens geom
_atom_sites_solution_primary direct
_atom_sites_solution_secondary difmap
_audit_creation_method SHELXL-97
_cell_angle_alpha 90.00
_cell_angle_beta 92.988(5)
_cell_angle_gamma 90.00
_cell_formula_units_Z 4
_cell_length_a 10.277(3)
_cell_length_b 18.368(6)
_cell_length_c 17.318(5)
_cell_measurement_reflns_used 11241
_cell_measurement_temperature 103.15
_cell_measurement_theta_max 30.8261
_cell_measurement_theta_min 1.9844
_cell_volume 3264.6(17)
_computing_cell_refinement 'RIGAKU CrystalClear'
_computing_data_collection 'RIGAKU CrystalClear'
_computing_data_reduction 'RIGAKU CrystalClear'
_computing_molecular_graphics ORTEP-III
_computing_structure_refinement 'SHELXL-97 (Sheldrick, 1997)'
_computing_structure_solution SIR-97
_diffrn_ambient_temperature 103(2)
_diffrn_detector_area_resol_mean 7.31
_diffrn_measured_fraction_theta_full 0.991
_diffrn_measured_fraction_theta_max 0.991
_diffrn_measurement_device_type 'RIGAKU/MSC Meacury CCD'
_diffrn_measurement_method 'omega scans'
_diffrn_radiation_monochromator graphite
_diffrn_radiation_source 'fine-focus sealed tube'
_diffrn_radiation_type MoK\a
_diffrn_radiation_wavelength 0.71075
_diffrn_reflns_av_R_equivalents 0.0570
_diffrn_reflns_av_sigmaI/netI 0.0448
_diffrn_reflns_limit_h_max 12
_diffrn_reflns_limit_h_min -12
_diffrn_reflns_limit_k_max 21
_diffrn_reflns_limit_k_min -21
_diffrn_reflns_limit_l_max 17
_diffrn_reflns_limit_l_min -20
_diffrn_reflns_number 21143
_diffrn_reflns_theta_full 25.00
_diffrn_reflns_theta_max 25.00
_diffrn_reflns_theta_min 1.62
_exptl_absorpt_coefficient_mu 1.256
_exptl_absorpt_correction_T_max 0.7045
_exptl_absorpt_correction_T_min 0.5725
_exptl_absorpt_correction_type multi-scan
_exptl_absorpt_process_details 'Jacobson, R. (1998) Private communication'
_exptl_crystal_colour Yellow
_exptl_crystal_density_diffrn 1.526
_exptl_crystal_description Block
_exptl_crystal_F_000 1528
_exptl_crystal_size_max 0.50
_exptl_crystal_size_mid 0.40
_exptl_crystal_size_min 0.30
_refine_diff_density_max 1.225
_refine_diff_density_min -0.904
_refine_diff_density_rms 0.101
_refine_ls_extinction_method none
_refine_ls_goodness_of_fit_ref 1.063
_refine_ls_hydrogen_treatment constr
_refine_ls_matrix_type full
_refine_ls_number_parameters 318
_refine_ls_number_reflns 5692
_refine_ls_number_restraints 0
_refine_ls_restrained_S_all 1.063
_refine_ls_R_factor_all 0.0463
_refine_ls_R_factor_gt 0.0427
_refine_ls_shift/su_max 0.004
_refine_ls_shift/su_mean 0.000
_refine_ls_structure_factor_coef Fsqd
_refine_ls_weighting_details 'calc w=1/[\s^2^(Fo^2^)+(0.0578P)^2^+3.6844P] where P=(Fo^2^+2Fc^2^)/3'
_refine_ls_weighting_scheme calc
_refine_ls_wR_factor_gt 0.1110
_refine_ls_wR_factor_ref 0.1147
_reflns_number_gt 5226
_reflns_number_total 5692
_reflns_threshold_expression >2sigma(I)
_cod_data_source_file ja303507t_si_003.cif
_cod_data_source_block ii-152-2
_cod_original_cell_volume 3264.5(17)
_cod_database_code 4117996

loop_
_symmetry_equiv_pos_as_xyz
'x, y, z'
'-x+1/2, y+1/2, -z+1/2'
'-x, -y, -z'
'x-1/2, -y-1/2, z-1/2'

loop_
_atom_site_label
_atom_site_type_symbol
_atom_site_fract_x
_atom_site_fract_y
_atom_site_fract_z
_atom_site_U_iso_or_equiv
_atom_site_adp_type
_atom_site_occupancy
_atom_site_symmetry_multiplicity
_atom_site_calc_flag
_atom_site_refinement_flags
Pd1 Pd 0.73110(2) -0.021879(14) 0.260790(14) 0.02256(11) Uani 1 1 d .
P1 P 0.79163(8) 0.09436(5) 0.25451(5) 0.02121(19) Uani 1 1 d .
C1 C 0.9707(3) 0.10927(18) 0.25069(19) 0.0228(7) Uani 1 1 d .
C2 C 1.0079(4) 0.18255(19) 0.2484(2) 0.0343(8) Uani 1 1 d .
H1 H 0.9422 0.2188 0.2422 0.041 Uiso 1 1 calc R
C3 C 1.1368(4) 0.2039(2) 0.2550(3) 0.0461(11) Uani 1 1 d .
H2 H 1.1586 0.2540 0.2516 0.055 Uiso 1 1 calc R
C4 C 1.2337(4) 0.1529(3) 0.2663(3) 0.0482(12) Uani 1 1 d .
H3 H 1.3219 0.1675 0.2753 0.058 Uiso 1 1 calc R
C5 C 1.2005(4) 0.0800(2) 0.2645(2) 0.0363(9) Uani 1 1 d .
H4 H 1.2677 0.0446 0.2701 0.044 Uiso 1 1 calc R
C6 C 1.0707(3) 0.05659(18) 0.25476(19) 0.0232(7) Uani 1 1 d .
P2 P 1.04556(8) -0.04060(5) 0.23855(5) 0.02105(19) Uani 1 1 d .
O1 O 0.9060(2) -0.05617(12) 0.21228(13) 0.0242(5) Uani 1 1 d .
C7 C 0.7272(3) 0.1427(2) 0.16639(19) 0.0280(8) Uani 1 1 d .
H5 H 0.7428 0.1960 0.1737 0.034 Uiso 1 1 calc R
C8 C 0.8004(4) 0.1173(2) 0.0961(2) 0.0374(9) Uani 1 1 d .
H6 H 0.7984 0.0640 0.0933 0.056 Uiso 1 1 calc R
H7 H 0.8911 0.1339 0.1015 0.056 Uiso 1 1 calc R
H8 H 0.7585 0.1377 0.0488 0.056 Uiso 1 1 calc R
C9 C 0.5809(4) 0.1304(2) 0.1511(2) 0.0403(9) Uani 1 1 d .
H9 H 0.5503 0.1583 0.1054 0.061 Uiso 1 1 calc R
H10 H 0.5344 0.1465 0.1960 0.061 Uiso 1 1 calc R
H11 H 0.5642 0.0785 0.1419 0.061 Uiso 1 1 calc R
C10 C 0.7613(4) 0.1561(2) 0.3371(2) 0.0320(8) Uani 1 1 d .
H12 H 0.8228 0.1978 0.3321 0.038 Uiso 1 1 calc R
C11 C 0.8024(4) 0.1190(2) 0.4135(2) 0.0416(10) Uani 1 1 d .
H13 H 0.7908 0.1529 0.4563 0.062 Uiso 1 1 calc R
H14 H 0.8942 0.1047 0.4129 0.062 Uiso 1 1 calc R
H15 H 0.7485 0.0757 0.4203 0.062 Uiso 1 1 calc R
C12 C 0.6271(4) 0.1899(3) 0.3383(2) 0.0458(11) Uani 1 1 d .
H16 H 0.5619 0.1515 0.3434 0.069 Uiso 1 1 calc R
H17 H 0.6083 0.2167 0.2900 0.069 Uiso 1 1 calc R
H18 H 0.6241 0.2234 0.3822 0.069 Uiso 1 1 calc R
C13 C 1.1403(3) -0.0675(2) 0.1540(2) 0.0287(8) Uani 1 1 d .
C14 C 1.0809(5) -0.0224(2) 0.0868(2) 0.0443(11) Uani 1 1 d .
H19 H 1.1258 -0.0336 0.0397 0.066 Uiso 1 1 calc R
H20 H 1.0907 0.0295 0.0988 0.066 Uiso 1 1 calc R
H21 H 0.9882 -0.0342 0.0789 0.066 Uiso 1 1 calc R
C15 C 1.2875(4) -0.0560(3) 0.1584(3) 0.0544(13) Uani 1 1 d .
H22 H 1.3264 -0.0822 0.2032 0.082 Uiso 1 1 calc R
H23 H 1.3067 -0.0039 0.1638 0.082 Uiso 1 1 calc R
H24 H 1.3241 -0.0744 0.1111 0.082 Uiso 1 1 calc R
C16 C 1.1111(5) -0.1475(2) 0.1371(2) 0.0446(10) Uani 1 1 d .
H25 H 1.1421 -0.1603 0.0863 0.067 Uiso 1 1 calc R
H26 H 1.0169 -0.1558 0.1373 0.067 Uiso 1 1 calc R
H27 H 1.1554 -0.1779 0.1769 0.067 Uiso 1 1 calc R
C17 C 1.0893(4) -0.08904(19) 0.3304(2) 0.0292(8) Uani 1 1 d .
C18 C 1.0333(5) -0.1663(2) 0.3255(2) 0.0455(10) Uani 1 1 d .
H28 H 1.0808 -0.1948 0.2882 0.068 Uiso 1 1 calc R
H29 H 0.9409 -0.1641 0.3085 0.068 Uiso 1 1 calc R
H30 H 1.0424 -0.1895 0.3764 0.068 Uiso 1 1 calc R
C19 C 1.2359(4) -0.0925(3) 0.3517(2) 0.0449(10) Uani 1 1 d .
H31 H 1.2504 -0.1174 0.4015 0.067 Uiso 1 1 calc R
H32 H 1.2712 -0.0430 0.3557 0.067 Uiso 1 1 calc R
H33 H 1.2798 -0.1193 0.3117 0.067 Uiso 1 1 calc R
C20 C 1.0206(4) -0.0476(2) 0.3941(2) 0.0404(10) Uani 1 1 d .
H34 H 0.9282 -0.0416 0.3786 0.061 Uiso 1 1 calc R
H35 H 1.0611 0.0003 0.4017 0.061 Uiso 1 1 calc R
H36 H 1.0290 -0.0753 0.4425 0.061 Uiso 1 1 calc R
C21 C 0.5556(3) 0.0047(2) 0.3066(2) 0.0311(8) Uani 1 1 d .
H37 H 0.4978 -0.0378 0.3039 0.047 Uiso 1 1 calc R
H38 H 0.5149 0.0448 0.2769 0.047 Uiso 1 1 calc R
H39 H 0.5708 0.0196 0.3606 0.047 Uiso 1 1 calc R
Cl1 Cl 0.66713(10) -0.14695(5) 0.26246(5) 0.0391(2) Uani 1 1 d .
C22 C 0.6641(4) -0.1433(2) 0.0619(2) 0.0433(10) Uani 1 1 d .
H40 H 0.7114 -0.1447 0.1138 0.052 Uiso 1 1 calc R
Cl2 Cl 0.61329(14) -0.05424(6) 0.04272(8) 0.0618(3) Uani 1 1 d .
Cl3 Cl 0.77046(16) -0.17195(9) -0.00804(9) 0.0806(5) Uani 1 1 d .
Cl4 Cl 0.52881(13) -0.20112(7) 0.06324(8) 0.0599(3) Uani 1 1 d .
C23 C 0.6535(5) -0.1456(2) 0.4605(3) 0.0473(11) Uani 1 1 d .
H41 H 0.6678 -0.1300 0.4063 0.057 Uiso 1 1 calc R
Cl5 Cl 0.6213(2) -0.06878(9) 0.51492(10) 0.1040(7) Uani 1 1 d .
Cl6 Cl 0.79202(16) -0.19127(11) 0.49658(12) 0.0953(6) Uani 1 1 d .
Cl7 Cl 0.51987(15) -0.20529(10) 0.45912(10) 0.0827(5) Uani 1 1 d .

loop_
_atom_site_aniso_label
_atom_site_aniso_U_11
_atom_site_aniso_U_22
_atom_site_aniso_U_33
_atom_site_aniso_U_23
_atom_site_aniso_U_13
_atom_site_aniso_U_12
Pd1 0.01940(17) 0.02644(17) 0.02210(18) 0.00014(9) 0.00348(12) -0.00338(9)
P1 0.0193(4) 0.0231(4) 0.0214(4) -0.0002(3) 0.0032(3) 0.0028(3)
C1 0.0227(17) 0.0214(16) 0.0244(17) -0.0006(13) 0.0036(13) -0.0005(13)
C2 0.0298(19) 0.0240(18) 0.049(2) -0.0010(16) 0.0048(17) 0.0017(15)
C3 0.039(2) 0.028(2) 0.072(3) -0.003(2) 0.007(2) -0.0107(18)
C4 0.025(2) 0.042(2) 0.078(3) -0.009(2) 0.005(2) -0.0111(17)
C5 0.0222(18) 0.034(2) 0.052(3) -0.0064(17) 0.0027(16) -0.0001(16)
C6 0.0223(16) 0.0236(17) 0.0239(17) -0.0018(13) 0.0035(13) -0.0018(13)
P2 0.0208(4) 0.0208(4) 0.0220(4) 0.0006(3) 0.0050(3) 0.0019(3)
O1 0.0222(12) 0.0263(12) 0.0246(12) -0.0021(10) 0.0055(9) -0.0023(9)
C7 0.0305(19) 0.0317(19) 0.0216(18) 0.0001(14) 0.0005(14) 0.0070(15)
C8 0.043(2) 0.044(2) 0.0264(19) 0.0012(16) 0.0077(17) 0.0067(18)
C9 0.038(2) 0.053(3) 0.029(2) -0.0005(18) -0.0048(17) 0.0136(19)
C10 0.039(2) 0.0315(19) 0.0261(19) -0.0034(15) 0.0038(16) 0.0061(16)
C11 0.056(3) 0.044(2) 0.024(2) -0.0032(17) -0.0019(18) 0.015(2)
C12 0.045(2) 0.056(3) 0.036(2) -0.0130(19) 0.0028(18) 0.021(2)
C13 0.0278(18) 0.0316(19) 0.0271(19) -0.0002(14) 0.0051(14) 0.0068(14)
C14 0.054(3) 0.053(3) 0.027(2) 0.0052(17) 0.0148(19) 0.019(2)
C15 0.031(2) 0.088(4) 0.046(3) -0.009(2) 0.0183(19) 0.007(2)
C16 0.060(3) 0.034(2) 0.042(2) -0.0086(18) 0.017(2) 0.0066(19)
C17 0.0323(19) 0.0277(18) 0.0277(19) 0.0049(14) 0.0033(15) 0.0062(15)
C18 0.061(3) 0.032(2) 0.043(2) 0.0120(18) 0.002(2) -0.001(2)
C19 0.035(2) 0.061(3) 0.039(2) 0.010(2) -0.0020(18) 0.009(2)
C20 0.049(2) 0.049(2) 0.024(2) 0.0071(17) 0.0050(17) 0.015(2)
C21 0.0122(16) 0.042(2) 0.039(2) -0.0037(17) 0.0070(15) -0.0014(15)
Cl1 0.0490(6) 0.0335(5) 0.0352(5) 0.0008(4) 0.0059(4) -0.0194(4)
C22 0.046(2) 0.049(3) 0.035(2) 0.0029(18) -0.0026(18) 0.0049(19)
Cl2 0.0719(8) 0.0361(6) 0.0775(9) 0.0019(6) 0.0044(7) 0.0041(5)
Cl3 0.0904(11) 0.0826(10) 0.0716(9) 0.0098(8) 0.0316(8) 0.0329(9)
Cl4 0.0645(8) 0.0484(7) 0.0652(8) 0.0122(6) -0.0118(6) -0.0107(6)
C23 0.060(3) 0.045(2) 0.038(2) 0.0052(19) 0.012(2) 0.008(2)
Cl5 0.179(2) 0.0635(9) 0.0700(10) -0.0159(8) 0.0139(11) 0.0299(11)
Cl6 0.0591(9) 0.1008(13) 0.1261(15) 0.0333(11) 0.0046(9) 0.0204(9)
Cl7 0.0622(9) 0.0942(11) 0.0933(11) 0.0060(9) 0.0200(8) -0.0127(8)

loop_
_atom_type_symbol
_atom_type_description
_atom_type_scat_dispersion_real
_atom_type_scat_dispersion_imag
_atom_type_scat_source
C C 0.0033 0.0016 'International Tables Vol C Tables 4.2.6.8 and 6.1.1.4'
H H 0.0000 0.0000 'International Tables Vol C Tables 4.2.6.8 and 6.1.1.4'
O O 0.0106 0.0060 'International Tables Vol C Tables 4.2.6.8 and 6.1.1.4'
P P 0.1023 0.0942 'International Tables Vol C Tables 4.2.6.8 and 6.1.1.4'
Cl Cl 0.1484 0.1585 'International Tables Vol C Tables 4.2.6.8 and 6.1.1.4'
Pd Pd -0.9988 1.0072 'International Tables Vol C Tables 4.2.6.8 and 6.1.1.4'

loop_
_geom_angle_atom_site_label_1
_geom_angle_atom_site_label_2
_geom_angle_atom_site_label_3
_geom_angle
C21 Pd1 O1 176.17(12)
C21 Pd1 P1 92.52(11)
O1 Pd1 P1 91.19(7)
C21 Pd1 Cl1 88.64(11)
O1 Pd1 Cl1 87.63(7)
P1 Pd1 Cl1 177.86(3)
C7 P1 C10 105.82(16)
C7 P1 C1 102.19(16)
C10 P1 C1 98.21(16)
C7 P1 Pd1 114.17(12)
C10 P1 Pd1 119.16(13)
C1 P1 Pd1 114.89(11)
C2 C1 C6 117.5(3)
C2 C1 P1 114.4(3)
C6 C1 P1 128.0(3)
C3 C2 C1 122.2(3)
C3 C2 H1 118.9
C1 C2 H1 118.9
C4 C3 C2 120.2(4)
C4 C3 H2 119.9
C2 C3 H2 119.9
C3 C4 C5 118.7(4)
C3 C4 H3 120.6
C5 C4 H3 120.6
C4 C5 C6 122.2(4)
C4 C5 H4 118.9
C6 C5 H4 118.9
C5 C6 C1 118.8(3)
C5 C6 P2 116.4(3)
C1 C6 P2 124.5(3)
O1 P2 C6 110.91(14)
O1 P2 C17 110.55(15)
C6 P2 C17 108.12(16)
O1 P2 C13 103.88(15)
C6 P2 C13 107.71(16)
C17 P2 C13 115.61(16)
P2 O1 Pd1 129.53(13)
C9 C7 C8 109.6(3)
C9 C7 P1 112.2(3)
C8 C7 P1 109.7(2)
C9 C7 H5 108.4
C8 C7 H5 108.4
P1 C7 H5 108.4
C7 C8 H6 109.5
C7 C8 H7 109.5
H6 C8 H7 109.5
C7 C8 H8 109.5
H6 C8 H8 109.5
H7 C8 H8 109.5
C7 C9 H9 109.5
C7 C9 H10 109.5
H9 C9 H10 109.5
C7 C9 H11 109.5
H9 C9 H11 109.5
H10 C9 H11 109.5
C12 C10 C11 112.4(3)
C12 C10 P1 116.7(3)
C11 C10 P1 110.1(3)
C12 C10 H12 105.6
C11 C10 H12 105.6
P1 C10 H12 105.6
C10 C11 H13 109.5
C10 C11 H14 109.5
H13 C11 H14 109.5
C10 C11 H15 109.5
H13 C11 H15 109.5
H14 C11 H15 109.5
C10 C12 H16 109.5
C10 C12 H17 109.5
H16 C12 H17 109.5
C10 C12 H18 109.5
H16 C12 H18 109.5
H17 C12 H18 109.5
C15 C13 C16 109.1(3)
C15 C13 C14 108.5(4)
C16 C13 C14 108.0(3)
C15 C13 P2 118.8(3)
C16 C13 P2 107.5(3)
C14 C13 P2 104.5(2)
C13 C14 H19 109.5
C13 C14 H20 109.5
H19 C14 H20 109.5
C13 C14 H21 109.5
H19 C14 H21 109.5
H20 C14 H21 109.5
C13 C15 H22 109.5
C13 C15 H23 109.5
H22 C15 H23 109.5
C13 C15 H24 109.5
H22 C15 H24 109.5
H23 C15 H24 109.5
C13 C16 H25 109.5
C13 C16 H26 109.5
H25 C16 H26 109.5
C13 C16 H27 109.5
H25 C16 H27 109.5
H26 C16 H27 109.5
C18 C17 C19 109.7(3)
C18 C17 C20 108.2(3)
C19 C17 C20 109.2(3)
C18 C17 P2 108.8(3)
C19 C17 P2 114.6(3)
C20 C17 P2 106.1(2)
C17 C18 H28 109.5
C17 C18 H29 109.5
H28 C18 H29 109.5
C17 C18 H30 109.5
H28 C18 H30 109.5
H29 C18 H30 109.5
C17 C19 H31 109.5
C17 C19 H32 109.5
H31 C19 H32 109.5
C17 C19 H33 109.5
H31 C19 H33 109.5
H32 C19 H33 109.5
C17 C20 H34 109.5
C17 C20 H35 109.5
H34 C20 H35 109.5
C17 C20 H36 109.5
H34 C20 H36 109.5
H35 C20 H36 109.5
Pd1 C21 H37 109.5
Pd1 C21 H38 109.5
H37 C21 H38 109.5
Pd1 C21 H39 109.5
H37 C21 H39 109.5
H38 C21 H39 109.5
Cl2 C22 Cl4 110.0(2)
Cl2 C22 Cl3 109.9(2)
Cl4 C22 Cl3 110.6(3)
Cl2 C22 H40 108.8
Cl4 C22 H40 108.8
Cl3 C22 H40 108.8
Cl5 C23 Cl6 111.9(3)
Cl5 C23 Cl7 110.1(3)
Cl6 C23 Cl7 109.2(3)
Cl5 C23 H41 108.5
Cl6 C23 H41 108.5
Cl7 C23 H41 108.5

loop_
_geom_bond_atom_site_label_1
_geom_bond_atom_site_label_2
_geom_bond_distance
Pd1 C21 2.066(3)
Pd1 O1 2.119(2)
Pd1 P1 2.2281(11)
Pd1 Cl1 2.3902(11)
P1 C7 1.857(3)
P1 C10 1.864(4)
P1 C1 1.865(3)
C1 C2 1.400(5)
C1 C6 1.411(5)
C2 C3 1.381(6)
C2 H1 0.9500
C3 C4 1.373(6)
C3 H2 0.9500
C4 C5 1.382(6)
C4 H3 0.9500
C5 C6 1.403(5)
C5 H4 0.9500
C6 P2 1.824(3)
P2 O1 1.509(2)
P2 C17 1.858(4)
P2 C13 1.866(3)
C7 C9 1.530(5)
C7 C8 1.537(5)
C7 H5 1.0000
C8 H6 0.9800
C8 H7 0.9800
C8 H8 0.9800
C9 H9 0.9800
C9 H10 0.9800
C9 H11 0.9800
C10 C12 1.514(5)
C10 C11 1.528(5)
C10 H12 1.0000
C11 H13 0.9800
C11 H14 0.9800
C11 H15 0.9800
C12 H16 0.9800
C12 H17 0.9800
C12 H18 0.9800
C13 C15 1.526(5)
C13 C16 1.526(5)
C13 C14 1.530(5)
C14 H19 0.9800
C14 H20 0.9800
C14 H21 0.9800
C15 H22 0.9800
C15 H23 0.9800
C15 H24 0.9800
C16 H25 0.9800
C16 H26 0.9800
C16 H27 0.9800
C17 C18 1.533(5)
C17 C19 1.534(5)
C17 C20 1.540(5)
C18 H28 0.9800
C18 H29 0.9800
C18 H30 0.9800
C19 H31 0.9800
C19 H32 0.9800
C19 H33 0.9800
C20 H34 0.9800
C20 H35 0.9800
C20 H36 0.9800
C21 H37 0.9800
C21 H38 0.9800
C21 H39 0.9800
C22 Cl2 1.744(4)
C22 Cl4 1.750(5)
C22 Cl3 1.754(4)
C22 H40 1.0000
C23 Cl5 1.738(5)
C23 Cl6 1.739(5)
C23 Cl7 1.756(5)
C23 H41 1.0000

loop_
_geom_torsion_atom_site_label_1
_geom_torsion_atom_site_label_2
_geom_torsion_atom_site_label_3
_geom_torsion_atom_site_label_4
_geom_torsion
C21 Pd1 P1 C7 -83.90(16)
O1 Pd1 P1 C7 95.12(14)
Cl1 Pd1 P1 C7 38.8(9)
C21 Pd1 P1 C10 42.45(18)
O1 Pd1 P1 C10 -138.53(15)
Cl1 Pd1 P1 C10 165.1(9)
C21 Pd1 P1 C1 158.50(16)
O1 Pd1 P1 C1 -22.48(13)
Cl1 Pd1 P1 C1 -78.8(9)
C7 P1 C1 C2 57.1(3)
C10 P1 C1 C2 -51.1(3)
Pd1 P1 C1 C2 -178.7(2)
C7 P1 C1 C6 -127.3(3)
C10 P1 C1 C6 124.5(3)
Pd1 P1 C1 C6 -3.1(3)
C6 C1 C2 C3 -4.2(6)
P1 C1 C2 C3 171.9(3)
C1 C2 C3 C4 -1.9(7)
C2 C3 C4 C5 5.4(7)
C3 C4 C5 C6 -2.7(7)
C4 C5 C6 C1 -3.4(6)
C4 C5 C6 P2 170.7(3)
C2 C1 C6 C5 6.6(5)
P1 C1 C6 C5 -168.9(3)
C2 C1 C6 P2 -166.9(3)
P1 C1 C6 P2 17.6(4)
C5 C6 P2 O1 -167.9(3)
C1 C6 P2 O1 5.8(3)
C5 C6 P2 C17 70.7(3)
C1 C6 P2 C17 -115.6(3)
C5 C6 P2 C13 -54.9(3)
C1 C6 P2 C13 118.8(3)
C6 P2 O1 Pd1 -50.0(2)
C17 P2 O1 Pd1 69.9(2)
C13 P2 O1 Pd1 -165.49(17)
C21 Pd1 O1 P2 -139.9(18)
P1 Pd1 O1 P2 54.90(17)
Cl1 Pd1 O1 P2 -126.88(17)
C10 P1 C7 C9 -84.7(3)
C1 P1 C7 C9 173.0(3)
Pd1 P1 C7 C9 48.3(3)
C10 P1 C7 C8 153.3(3)
C1 P1 C7 C8 51.0(3)
Pd1 P1 C7 C8 -73.7(3)
C7 P1 C10 C12 46.3(4)
C1 P1 C10 C12 151.6(3)
Pd1 P1 C10 C12 -83.9(3)
C7 P1 C10 C11 176.0(3)
C1 P1 C10 C11 -78.7(3)
Pd1 P1 C10 C11 45.8(3)
O1 P2 C13 C15 177.4(3)
C6 P2 C13 C15 59.7(4)
C17 P2 C13 C15 -61.4(4)
O1 P2 C13 C16 -58.3(3)
C6 P2 C13 C16 -176.0(3)
C17 P2 C13 C16 63.0(3)
O1 P2 C13 C14 56.3(3)
C6 P2 C13 C14 -61.4(3)
C17 P2 C13 C14 177.6(3)
O1 P2 C17 C18 42.5(3)
C6 P2 C17 C18 164.1(3)
C13 P2 C17 C18 -75.1(3)
O1 P2 C17 C19 165.6(3)
C6 P2 C17 C19 -72.8(3)
C13 P2 C17 C19 48.0(3)
O1 P2 C17 C20 -73.8(3)
C6 P2 C17 C20 47.8(3)
C13 P2 C17 C20 168.6(3)
